data_4309915
loop_
_publ_author_name
'Pavel Karen'
'Emmanuelle Suard'
'Fran\,cois Fauth'

_publ_contact_author_address
; Pavel Karen                             
  Department of Chemistry                 
  University of Oslo                      
  POBox 1033 Blindern                     
  N-0315 OSLO, Norway 
;
_publ_contact_author_email 'pavel.karen at kjemi.uio.no'
_publ_contact_author_fax '+ 4722855441'
_publ_contact_author_phone '+ 4722855590'
_publ_section_title
;
Crystal Structure of Stoichiometric YBa2Fe3O8
;
_journal_name_full 'Inorganic Chemistry'
_journal_page_first 8170
_journal_page_last 8172
_journal_paper_doi 10.1021/ic048746b
_journal_volume 44
_journal_year 2005
_chemical_formula_sum 'Ba Fe2 O4'
_chemical_formula_weight 313.03
_chemical_name_systematic ' ?'
_space_group_IT_number 36
_symmetry_cell_setting orthorhombic
_symmetry_space_group_name_Hall 'C 2c -2'
_symmetry_space_group_name_H-M 'C m c 21'
_audit_author_name 'Pavel Karen'
_audit_creation_date 2005-04-23T16:53
_audit_creation_method 'from EXP file using GSAS2CIF'
_audit_update_record ' 2005-04-23T16:53  Initial CIF as created by GSAS2CIF'
_cell_angle_alpha 90.0
_cell_angle_beta 90.0
_cell_angle_gamma 90.0
_cell_formula_units_Z 8
_cell_length_a 8.4538(11)
_cell_length_b 19.0400(26)
_cell_length_c 5.3826(8)
_cell_volume 866.4(2)
_computing_structure_refinement GSAS
_pd_block_id 2005-04-23T16:53|YBFO8_phase3|Pavel_Karen||
_pd_phase_name BaFe2O4
_pd_proc_ls_prof_R_factor 0.0271
_pd_proc_ls_prof_wR_factor 0.0417
_refine_ls_goodness_of_fit_all 1.92
_refine_ls_matrix_type full
_refine_ls_number_parameters 152
_refine_ls_number_restraints 0
_refine_ls_shift/su_max 0.04
_refine_ls_shift/su_mean 0.00
_cod_data_source_file ic048746bsi20050425_045928_ph3.cif
_cod_data_source_block YBFO8_phase_3
_cod_depositor_comments
;
The following automatic conversions were performed:
'_geom_angle_publ_flag' value 'N' changed to 'n' according to
'/home/saulius/struct/CIF-dictionaries/cif_core.dic' dictionary named
'cif_core.dic' version 2.4.1 from 2010-06-29 (161
time).

'_geom_bond_publ_flag' value 'N' changed to 'n' according to
'/home/saulius/struct/CIF-dictionaries/cif_core.dic' dictionary named
'cif_core.dic' version 2.4.1 from 2010-06-29 (76 times).

Automatic conversion script
Id: cif_fix_enum 1527 2010-12-29 10:47:43Z saulius 
;
_cod_original_cell_volume 866.39(13)
_cod_database_code 4309915
_cod_database_fobs_code 4309915

loop_
_symmetry_equiv_pos_site_id
_symmetry_equiv_pos_as_xyz
1 +x,+y,+z
2 -x,+y,+z
3 +x,-y,+z+1/2
4 -x,-y,+z+1/2
101 +x+1/2,+y+1/2,+z
102 -x+1/2,+y+1/2,+z
103 +x+1/2,-y+1/2,+z+1/2
104 -x+1/2,-y+1/2,+z+1/2

loop_
_atom_site_type_symbol
_atom_site_label
_atom_site_fract_x
_atom_site_fract_y
_atom_site_fract_z
_atom_site_occupancy
_atom_site_thermal_displace_type
_atom_site_U_iso_or_equiv
_atom_site_symmetry_multiplicity
Ba Ba(1) 0.0 0.1307 0.25 1.0 Uiso 0.002 4
Ba Ba(2) 0.0 0.6173 0.227 1.0 Uiso 0.002 4
Fe Fe(1) 0.2776 0.0424 0.732 1.0 Uiso 0.002 8
Fe Fe(2) 0.2913 0.2084 0.774 1.0 Uiso 0.002 8
O O(1) 0.243 0.037 0.403 1.0 Uiso 0.002 8
O O(2) 0.225 0.123 0.917 1.0 Uiso 0.002 8
O O(3) 0.281 0.209 0.417 1.0 Uiso 0.002 8
O O(4) 0.0 0.453 0.226 1.0 Uiso 0.002 4
O O(5) 0.0 0.28 0.226 1.0 Uiso 0.002 4

loop_
_atom_type_symbol
_atom_type_number_in_cell
Ba 8.0
Fe 16.0
O_ 32.0

loop_
_geom_angle_atom_site_label_1
_geom_angle_atom_site_label_2
_geom_angle_atom_site_label_3
_geom_angle
_geom_angle_site_symmetry_1
_geom_angle_site_symmetry_2
_geom_angle_site_symmetry_3
_geom_angle_publ_flag
Ba(2) Ba(1) Ba(2) 172.3234(13) 101_445 . 101_545 n
Ba(2) Ba(1) O(1) 133.764(5) 101_445 . 1_555 n
Ba(2) Ba(1) O(1) 41.379(4) 101_445 . 2_555 n
Ba(2) Ba(1) O(2) 134.557(6) 101_445 . 1_554 n
Ba(2) Ba(1) O(2) 41.549(5) 101_445 . 2_554 n
Ba(2) Ba(1) O(3) 147.586(4) 101_445 . 1_555 n
Ba(2) Ba(1) O(3) 40.059(5) 101_445 . 2_555 n
Ba(2) Ba(1) O(5) 93.3730(6) 101_445 . 1_555 n
Ba(2) Ba(1) O(1) 41.379(4) 101_545 . 1_555 n
Ba(2) Ba(1) O(1) 133.764(5) 101_545 . 2_555 n
Ba(2) Ba(1) O(2) 41.549(5) 101_545 . 1_554 n
Ba(2) Ba(1) O(2) 134.557(6) 101_545 . 2_554 n
Ba(2) Ba(1) O(3) 40.059(5) 101_545 . 1_555 n
Ba(2) Ba(1) O(3) 147.586(4) 101_545 . 2_555 n
Ba(2) Ba(1) O(5) 93.3730(6) 101_545 . 1_555 n
O(1) Ba(1) O(1) 92.546(10) 1_555 . 2_555 n
O(1) Ba(1) O(2) 68.784(7) 1_555 . 1_554 n
O(1) Ba(1) O(2) 133.497(5) 1_555 . 2_554 n
O(1) Ba(1) O(3) 69.291(9) 1_555 . 1_555 n
O(1) Ba(1) O(3) 144.306(5) 1_555 . 2_555 n
O(1) Ba(1) O(5) 129.798(5) 1_555 . 1_555 n
O(1) Ba(1) O(2) 133.497(5) 2_555 . 1_554 n
O(1) Ba(1) O(2) 68.784(7) 2_555 . 2_554 n
O(1) Ba(1) O(3) 144.306(5) 2_555 . 1_555 n
O(1) Ba(1) O(3) 69.291(9) 2_555 . 2_555 n
O(1) Ba(1) O(5) 129.798(5) 2_555 . 1_555 n
O(2) Ba(1) O(2) 93.210(11) 1_554 . 2_554 n
O(2) Ba(1) O(3) 69.589(8) 1_554 . 1_555 n
O(2) Ba(1) O(3) 145.4314(34) 1_554 . 2_555 n
O(2) Ba(1) O(5) 91.4247(9) 1_554 . 1_555 n
O(2) Ba(1) O(3) 145.4314(34) 2_554 . 1_555 n
O(2) Ba(1) O(3) 69.589(8) 2_554 . 2_555 n
O(2) Ba(1) O(5) 91.4247(9) 2_554 . 1_555 n
O(3) Ba(1) O(3) 107.530(9) 1_555 . 2_555 n
O(3) Ba(1) O(5) 60.539(4) 1_555 . 1_555 n
O(3) Ba(1) O(5) 60.539(4) 2_555 . 1_555 n
Ba(1) Ba(2) Ba(1) 172.3234(13) 101_455 . 101_555 n
Ba(1) Ba(2) Fe(2) 58.914(4) 101_455 . 101_454 n
Ba(1) Ba(2) Fe(2) 119.815(4) 101_455 . 102_554 n
Ba(1) Ba(2) O(1) 41.778(5) 101_455 . 101_455 n
Ba(1) Ba(2) O(1) 142.316(4) 101_455 . 102_555 n
Ba(1) Ba(2) O(2) 37.321(5) 101_455 . 101_454 n
Ba(1) Ba(2) O(2) 145.562(5) 101_455 . 102_554 n
Ba(1) Ba(2) O(3) 43.717(4) 101_455 . 101_455 n
Ba(1) Ba(2) O(3) 128.630(5) 101_455 . 102_555 n
Ba(1) Ba(2) O(4) 93.4556(6) 101_455 . 1_555 n
Ba(1) Ba(2) O(4) 93.0353(5) 101_455 . 3_564 n
Ba(1) Ba(2) O(4) 90.0405(6) 101_455 . 3_565 n
Ba(1) Ba(2) Fe(2) 119.815(4) 101_555 . 101_454 n
Ba(1) Ba(2) Fe(2) 58.914(4) 101_555 . 102_554 n
Ba(1) Ba(2) O(1) 142.316(4) 101_555 . 101_455 n
Ba(1) Ba(2) O(1) 41.778(5) 101_555 . 102_555 n
Ba(1) Ba(2) O(2) 145.562(5) 101_555 . 101_454 n
Ba(1) Ba(2) O(2) 37.321(5) 101_555 . 102_554 n
Ba(1) Ba(2) O(3) 128.630(5) 101_555 . 101_455 n
Ba(1) Ba(2) O(3) 43.717(4) 101_555 . 102_555 n
Ba(1) Ba(2) O(4) 93.4556(6) 101_555 . 1_555 n
Ba(1) Ba(2) O(4) 93.0353(5) 101_555 . 3_564 n
Ba(1) Ba(2) O(4) 90.0405(6) 101_555 . 3_565 n
Fe(2) Ba(2) Fe(2) 61.048(8) 101_454 . 102_554 n
Fe(2) Ba(2) O(1) 96.615(8) 101_454 . 101_455 n
Fe(2) Ba(2) O(1) 153.8524(16) 101_454 . 102_555 n
Fe(2) Ba(2) O(2) 32.8338(31) 101_454 . 101_454 n
Fe(2) Ba(2) O(2) 89.106(9) 101_454 . 102_554 n
Fe(2) Ba(2) O(3) 66.485(8) 101_454 . 101_455 n
Fe(2) Ba(2) O(3) 106.662(8) 101_454 . 102_555 n
Fe(2) Ba(2) O(4) 119.876(4) 101_454 . 1_555 n
Fe(2) Ba(2) O(4) 65.999(8) 101_454 . 3_564 n
Fe(2) Ba(2) O(4) 148.316(4) 101_454 . 3_565 n
Fe(2) Ba(2) O(1) 153.8525(16) 102_554 . 101_455 n
Fe(2) Ba(2) O(1) 96.615(8) 102_554 . 102_555 n
Fe(2) Ba(2) O(2) 89.106(9) 102_554 . 101_454 n
Fe(2) Ba(2) O(2) 32.8338(31) 102_554 . 102_554 n
Fe(2) Ba(2) O(3) 106.662(8) 102_554 . 101_455 n
Fe(2) Ba(2) O(3) 66.485(8) 102_554 . 102_555 n
Fe(2) Ba(2) O(4) 119.876(4) 102_554 . 1_555 n
Fe(2) Ba(2) O(4) 65.999(8) 102_554 . 3_564 n
Fe(2) Ba(2) O(4) 148.316(4) 102_554 . 3_565 n
O(1) Ba(2) O(1) 100.760(9) 101_455 . 102_555 n
O(1) Ba(2) O(2) 65.853(8) 101_455 . 101_454 n
O(1) Ba(2) O(2) 147.308(4) 101_455 . 102_554 n
O(1) Ba(2) O(3) 72.534(9) 101_455 . 101_455 n
O(1) Ba(2) O(3) 137.716(6) 101_455 . 102_555 n
O(1) Ba(2) O(4) 57.215(5) 101_455 . 1_555 n
O(1) Ba(2) O(4) 93.431(6) 101_455 . 3_564 n
O(1) Ba(2) O(4) 57.153(4) 101_455 . 3_565 n
O(1) Ba(2) O(2) 147.308(4) 102_555 . 101_454 n
O(1) Ba(2) O(2) 65.853(8) 102_555 . 102_554 n
O(1) Ba(2) O(3) 137.716(6) 102_555 . 101_455 n
O(1) Ba(2) O(3) 72.534(9) 102_555 . 102_555 n
O(1) Ba(2) O(4) 57.215(5) 102_555 . 1_555 n
O(1) Ba(2) O(4) 93.431(6) 102_555 . 3_564 n
O(1) Ba(2) O(4) 57.153(4) 102_555 . 3_565 n
O(2) Ba(2) O(2) 108.548(10) 101_454 . 102_554 n
O(2) Ba(2) O(3) 69.215(8) 101_454 . 101_455 n
O(2) Ba(2) O(3) 137.831(5) 101_454 . 102_555 n
O(2) Ba(2) O(4) 92.1144(4) 101_454 . 1_555 n
O(2) Ba(2) O(4) 59.664(5) 101_454 . 3_564 n
O(2) Ba(2) O(4) 122.576(5) 101_454 . 3_565 n
O(2) Ba(2) O(3) 137.831(5) 102_554 . 101_455 n
O(2) Ba(2) O(3) 69.215(8) 102_554 . 102_555 n
O(2) Ba(2) O(4) 92.1144(4) 102_554 . 1_555 n
O(2) Ba(2) O(4) 59.664(5) 102_554 . 3_564 n
O(2) Ba(2) O(4) 122.576(5) 102_554 . 3_565 n
O(3) Ba(2) O(3) 84.915(10) 101_455 . 102_555 n
O(3) Ba(2) O(4) 129.587(5) 101_455 . 1_555 n
O(3) Ba(2) O(4) 128.1006(34) 101_455 . 3_564 n
O(3) Ba(2) O(4) 87.145(7) 101_455 . 3_565 n
O(3) Ba(2) O(4) 129.587(5) 102_555 . 1_555 n
O(3) Ba(2) O(4) 128.1006(34) 102_555 . 3_564 n
O(3) Ba(2) O(4) 87.145(7) 102_555 . 3_565 n
O(4) Ba(2) O(4) 63.504(4) 1_555 . 3_564 n
O(4) Ba(2) O(4) 63.610(4) 1_555 . 3_565 n
O(4) Ba(2) O(4) 127.114(9) 3_564 . 3_565 n
O(1) Fe(1) O(1) 115.510(5) 1_555 . 3_555 n
O(1) Fe(1) O(2) 121.951(4) 1_555 . 1_555 n
O(1) Fe(1) O(4) 98.5260(19) 1_555 . 103_555 n
O(1) Fe(1) O(2) 112.150(10) 3_555 . 1_555 n
O(1) Fe(1) O(4) 102.1728(11) 3_555 . 103_555 n
O(2) Fe(1) O(4) 101.9496(26) 1_555 . 103_555 n
Ba(2) Fe(2) O(2) 55.490(6) 101_546 . 1_555 n
Ba(2) Fe(2) O(3) 136.649(4) 101_546 . 1_555 n
Ba(2) Fe(2) O(3) 107.427(8) 101_546 . 104_555 n
Ba(2) Fe(2) O(5) 70.341(6) 101_546 . 103_555 n
O(2) Fe(2) O(3) 113.561(4) 1_555 . 1_555 n
O(2) Fe(2) O(3) 117.659(9) 1_555 . 104_555 n
O(2) Fe(2) O(5) 117.1871(15) 1_555 . 103_555 n
O(3) Fe(2) O(3) 113.244(4) 1_555 . 104_555 n
O(3) Fe(2) O(5) 84.2650(20) 1_555 . 103_555 n
O(3) Fe(2) O(5) 106.204(4) 104_555 . 103_555 n
Ba(1) O(1) Ba(2) 96.843(10) 1_555 . 101_545 n
Ba(1) O(1) Fe(1) 111.5334(24) 1_555 . 1_555 n
Ba(1) O(1) Fe(1) 119.872(6) 1_555 . 3_554 n
Ba(2) O(1) Fe(1) 100.051(5) 101_545 . 1_555 n
Ba(2) O(1) Fe(1) 99.142(7) 101_545 . 3_554 n
Fe(1) O(1) Fe(1) 121.807(4) 1_555 . 3_554 n
Ba(1) O(2) Ba(2) 101.130(11) 1_556 . 101_546 n
Ba(1) O(2) Fe(1) 125.412(4) 1_556 . 1_555 n
Ba(1) O(2) Fe(2) 116.585(5) 1_556 . 1_555 n
Ba(2) O(2) Fe(1) 94.908(6) 101_546 . 1_555 n
Ba(2) O(2) Fe(2) 91.676(5) 101_546 . 1_555 n
Fe(1) O(2) Fe(2) 114.651(9) 1_555 . 1_555 n
Ba(1) O(3) Ba(2) 96.224(9) 1_555 . 101_545 n
Ba(1) O(3) Fe(2) 109.7797(25) 1_555 . 1_555 n
Ba(1) O(3) Fe(2) 92.107(8) 1_555 . 104_554 n
Ba(2) O(3) Fe(2) 109.765(4) 101_545 . 1_555 n
Ba(2) O(3) Fe(2) 127.413(6) 101_545 . 104_554 n
Fe(2) O(3) Fe(2) 115.757(4) 1_555 . 104_554 n
Ba(2) O(4) Ba(2) 116.588(4) 1_555 . 3_564 n
Ba(2) O(4) Ba(2) 116.299(4) 1_555 . 3_565 n
Ba(2) O(4) Fe(1) 87.3316(5) 1_555 . 103_454 n
Ba(2) O(4) Fe(1) 87.3316(5) 1_555 . 104_554 n
Ba(2) O(4) Ba(2) 127.114(9) 3_564 . 3_565 n
Ba(2) O(4) Fe(1) 92.0692(4) 3_564 . 103_454 n
Ba(2) O(4) Fe(1) 92.0692(4) 3_564 . 104_554 n
Ba(2) O(4) Fe(1) 90.3047(4) 3_565 . 103_454 n
Ba(2) O(4) Fe(1) 90.3047(4) 3_565 . 104_554 n
Fe(1) O(4) Fe(1) 174.3151(10) 103_454 . 104_554 n
Ba(1) O(5) Fe(2) 96.6768(13) 1_555 . 103_454 n
Ba(1) O(5) Fe(2) 96.6768(13) 1_555 . 104_554 n
Fe(2) O(5) Fe(2) 158.1906(35) 103_454 . 104_554 n

loop_
_geom_bond_atom_site_label_1
_geom_bond_atom_site_label_2
_geom_bond_distance
_geom_bond_site_symmetry_1
_geom_bond_site_symmetry_2
_geom_bond_publ_flag
Ba(1) Ba(2) 4.2364(5) . 101_445 n
Ba(1) Ba(2) 4.2364(5) . 101_545 n
Ba(1) Fe(1) 3.88137(32) . 1_555 n
Ba(1) Fe(1) 3.88137(32) . 2_555 n
Ba(1) Fe(2) 3.84936(32) . 1_554 n
Ba(1) Fe(2) 3.84936(32) . 2_554 n
Ba(1) Fe(2) 3.5376(4) . 103_454 n
Ba(1) Fe(2) 3.5376(4) . 104_554 n
Ba(1) O(1) 2.84273(25) . 1_555 n
Ba(1) O(1) 2.84273(25) . 2_555 n
Ba(1) O(2) 2.61769(25) . 1_554 n
Ba(1) O(2) 2.61769(25) . 2_554 n
Ba(1) O(3) 2.94512(27) . 1_555 n
Ba(1) O(3) 2.94512(27) . 2_555 n
Ba(1) O(5) 2.8456(4) . 1_555 n
Ba(2) Ba(1) 4.2364(5) . 101_455 n
Ba(2) Ba(1) 4.2364(5) . 101_555 n
Ba(2) Fe(1) 3.55917(32) . 101_454 n
Ba(2) Fe(1) 3.59965(32) . 101_455 n
Ba(2) Fe(1) 3.55917(32) . 102_554 n
Ba(2) Fe(1) 3.59965(32) . 102_555 n
Ba(2) Fe(1) 3.5751(4) . 103_454 n
Ba(2) Fe(1) 3.5751(4) . 104_554 n
Ba(2) Fe(2) 3.47375(29) . 101_454 n
Ba(2) Fe(2) 3.84583(35) . 101_455 n
Ba(2) Fe(2) 3.47375(29) . 102_554 n
Ba(2) Fe(2) 3.84583(35) . 102_555 n
Ba(2) O(1) 2.82052(25) . 101_455 n
Ba(2) O(1) 2.82052(25) . 102_555 n
Ba(2) O(2) 2.86370(28) . 101_454 n
Ba(2) O(2) 2.86370(28) . 102_554 n
Ba(2) O(3) 2.74262(23) . 101_455 n
Ba(2) O(3) 2.74262(23) . 102_555 n
Ba(2) O(4) 3.1283(4) . 1_555 n
Ba(2) O(4) 3.01062(35) . 3_564 n
Ba(2) O(4) 3.00098(35) . 3_565 n
Ba(2) O(5) 3.33104(34) . 3_564 n
Ba(2) O(5) 3.32233(34) . 3_565 n
Fe(1) Ba(1) 3.88137(32) . 1_555 n
Fe(1) Ba(2) 3.59965(32) . 101_545 n
Fe(1) Ba(2) 3.55917(32) . 101_546 n
Fe(1) Ba(2) 3.5751(4) . 103_555 n
Fe(1) O(1) 1.79783(25) . 1_555 n
Fe(1) O(1) 1.79394(18) . 3_555 n
Fe(1) O(2) 1.88266(18) . 1_555 n
Fe(1) O(4) 1.88245(24) . 103_555 n
Fe(2) Ba(1) 3.84936(32) . 1_556 n
Fe(2) Ba(1) 3.5376(4) . 103_555 n
Fe(2) Ba(2) 3.84583(35) . 101_545 n
Fe(2) Ba(2) 3.47375(29) . 101_546 n
Fe(2) O(2) 1.88429(20) . 1_555 n
Fe(2) O(3) 1.92361(27) . 1_555 n
Fe(2) O(3) 1.85457(19) . 104_555 n
Fe(2) O(5) 1.79676(22) . 103_555 n
O(1) Ba(1) 2.84273(25) . 1_555 n
O(1) Ba(2) 2.82052(25) . 101_545 n
O(1) Fe(1) 1.79783(25) . 1_555 n
O(1) Fe(1) 1.79394(18) . 3_554 n
O(2) Ba(1) 2.61769(25) . 1_556 n
O(2) Ba(2) 2.86370(28) . 101_546 n
O(2) Fe(1) 1.88266(18) . 1_555 n
O(2) Fe(2) 1.88429(20) . 1_555 n
O(3) Ba(1) 2.94512(27) . 1_555 n
O(3) Ba(2) 2.74262(23) . 101_545 n
O(3) Fe(2) 1.92361(27) . 1_555 n
O(3) Fe(2) 1.85457(19) . 104_554 n
O(4) Ba(2) 3.1283(4) . 1_555 n
O(4) Ba(2) 3.00098(35) . 3_564 n
O(4) Ba(2) 3.01062(35) . 3_565 n
O(4) Fe(1) 1.88245(24) . 103_454 n
O(4) Fe(1) 1.88245(24) . 104_554 n
O(5) Ba(1) 2.8456(4) . 1_555 n
O(5) Ba(2) 3.32233(34) . 3_564 n
O(5) Ba(2) 3.33104(34) . 3_565 n
O(5) Fe(2) 1.79676(22) . 103_454 n
O(5) Fe(2) 1.79676(22) . 104_554 n

loop_
_pd_block_diffractogram_id
2005-04-23T16:53|YBFO8_H_01|Pavel_Karen|ID31
2005-04-23T16:53|YBFO8_H_02|Pavel_Karen|D2B
2005-04-23T16:53|YBFO8_H_03|Pavel_Karen|D2B
